data_4001027
loop_
_publ_author_name
'Mizoguchi, Hiroshi'
'Ramirez, A. P.'
'Siegrist, T.'
'Zakharov, L. N.'
'Sleight, A. W.'
'Subramanian, M. A.'

_publ_section_title
;
 Possible Verwey-Type Transition in Pb3Rh7O15
;
_journal_issue 11
_journal_name_full 'Chemistry of Materials'
_journal_page_first 2300
_journal_paper_doi 10.1021/cm900697s
_journal_volume 21
_journal_year 2009
_chemical_formula_sum 'O15 Pb3 Rh7'
_chemical_formula_weight 1581.94
_chemical_name_systematic
; 
 ? 
;
_space_group_IT_number 193
_symmetry_cell_setting hexagonal
_symmetry_space_group_name_Hall '-P 6c 2'
_symmetry_space_group_name_H-M 'P 63/m c m'
_atom_sites_solution_primary direct
_atom_sites_solution_secondary difmap
_audit_creation_method SHELXLTL
_cell_angle_alpha 90.00
_cell_angle_beta 90.00
_cell_angle_gamma 120.00
_cell_formula_units_Z 4
_cell_length_a 10.3537(2)
_cell_length_b 10.3537(2)
_cell_length_c 13.2837(5)
_cell_measurement_reflns_used 3302
_cell_measurement_temperature 293(2)
_cell_measurement_theta_max 27.97
_cell_measurement_theta_min 2.27
_cell_volume 1233.22(6)
_computing_cell_refinement 'Bruker SAINT'
_computing_data_collection 'Bruker SMART'
_computing_data_reduction 'Bruker SAINT'
_computing_molecular_graphics 'Bruker SHELXTL'
_computing_publication_material 'Bruker SHELXTL'
_computing_structure_refinement 'Bruker SHELXTL'
_computing_structure_solution 'Bruker SHELXTL'
_diffrn_ambient_temperature 293(2)
_diffrn_measured_fraction_theta_full 1.000
_diffrn_measured_fraction_theta_max 1.000
_diffrn_measurement_device_type 'CCD area detector'
_diffrn_measurement_method 'phi and omega scans'
_diffrn_radiation_monochromator graphite
_diffrn_radiation_source 'fine-focus sealed tube'
_diffrn_radiation_type MoK\a
_diffrn_radiation_wavelength 0.71073
_diffrn_reflns_av_R_equivalents 0.0374
_diffrn_reflns_av_sigmaI/netI 0.0142
_diffrn_reflns_limit_h_max 13
_diffrn_reflns_limit_h_min -8
_diffrn_reflns_limit_k_max 12
_diffrn_reflns_limit_k_min -13
_diffrn_reflns_limit_l_max 16
_diffrn_reflns_limit_l_min -16
_diffrn_reflns_number 8041
_diffrn_reflns_theta_full 26.99
_diffrn_reflns_theta_max 26.99
_diffrn_reflns_theta_min 2.27
_exptl_absorpt_coefficient_mu 49.989
_exptl_absorpt_correction_T_max 0.224
_exptl_absorpt_correction_T_min 0.109
_exptl_absorpt_correction_type multi-scan
_exptl_absorpt_process_details SADABS
_exptl_crystal_colour black
_exptl_crystal_density_diffrn 8.520
_exptl_crystal_density_method 'not measured'
_exptl_crystal_description block
_exptl_crystal_F_000 2724
_exptl_crystal_size_max 0.06
_exptl_crystal_size_mid 0.04
_exptl_crystal_size_min 0.03
_refine_diff_density_max 1.552
_refine_diff_density_min -0.989
_refine_diff_density_rms 0.359
_refine_ls_extinction_coef 0.00251(7)
_refine_ls_extinction_expression Fc^*^=kFc[1+0.001xFc^2^\l^3^/sin(2\q)]^-1/4^
_refine_ls_extinction_method SHELXL
_refine_ls_goodness_of_fit_ref 1.209
_refine_ls_matrix_type full
_refine_ls_number_parameters 51
_refine_ls_number_reflns 522
_refine_ls_number_restraints 0
_refine_ls_restrained_S_all 1.209
_refine_ls_R_factor_all 0.0173
_refine_ls_R_factor_gt 0.0170
_refine_ls_shift/su_max 0.000
_refine_ls_shift/su_mean 0.000
_refine_ls_structure_factor_coef Fsqd
_refine_ls_weighting_details 'calc w=1/[\s^2^(Fo^2^)+(0.0179P)^2^+9.8137P] where P=(Fo^2^+2Fc^2^)/3'
_refine_ls_weighting_scheme calc
_refine_ls_wR_factor_gt 0.0391
_refine_ls_wR_factor_ref 0.0392
_reflns_number_gt 514
_reflns_number_total 522
_reflns_threshold_expression >2sigma(I)
_cod_data_source_file cm900697s_si_002.cif
_cod_data_source_block masrt1
_cod_depositor_comments
;
The following automatic conversions were performed:

'_symmetry_cell_setting' value 'Hexagonal' changed to 'hexagonal'
according to /home/saulius/struct/CIF-dictionaries/cif_core.dic
dictionary named 'cif_core.dic' version 2.4.2 from 2011-04-26.

Automatic conversion script
Id: cif_fix_values 1715 2011-07-08 13:25:40Z adriana 
;
_cod_original_sg_symbol_H-M P6(3)/mcm
_cod_database_code 4001027

loop_
_symmetry_equiv_pos_as_xyz
'x, y, z'
'-y, x-y, z'
'-x+y, -x, z'
'-x, -y, z+1/2'
'y, -x+y, z+1/2'
'x-y, x, z+1/2'
'y, x, -z+1/2'
'x-y, -y, -z+1/2'
'-x, -x+y, -z+1/2'
'-y, -x, -z'
'-x+y, y, -z'
'x, x-y, -z'
'-x, -y, -z'
'y, -x+y, -z'
'x-y, x, -z'
'x, y, -z-1/2'
'-y, x-y, -z-1/2'
'-x+y, -x, -z-1/2'
'-y, -x, z-1/2'
'-x+y, y, z-1/2'
'x, x-y, z-1/2'
'y, x, z'
'x-y, -y, z'
'-x, -x+y, z'

loop_
_atom_site_label
_atom_site_type_symbol
_atom_site_fract_x
_atom_site_fract_y
_atom_site_fract_z
_atom_site_U_iso_or_equiv
_atom_site_adp_type
_atom_site_occupancy
_atom_site_symmetry_multiplicity
_atom_site_calc_flag
_atom_site_refinement_flags
Pb1 Pb 1.0000 0.39508(5) 0.2500 0.01122(15) Uani 1 4 d S
Pb2 Pb 0.73646(4) 0.0000 0.2500 0.00850(14) Uani 1 4 d S
Rh1 Rh 0.6667 0.3333 0.14868(5) 0.00361(18) Uani 1 3 d S
Rh2 Rh 0.66336(7) -0.16832(3) 0.0000 0.00379(16) Uani 1 2 d S
Rh3 Rh 1.0000 0.0000 0.0000 0.0046(3) Uani 1 12 d S
Rh4 Rh 0.5000 0.0000 0.0000 0.00356(19) Uani 1 4 d S
O1 O 0.6664(5) 0.0000 0.0792(4) 0.0052(11) Uani 1 2 d S
O2 O 0.8309(5) -0.1691(5) 0.0768(4) 0.0068(11) Uani 1 2 d S
O3 O 0.8418(4) 0.3346(4) 0.0818(3) 0.0070(8) Uani 1 1 d .
O4 O 0.5199(6) 0.3423(6) 0.2500 0.0044(11) Uani 1 2 d S

loop_
_atom_site_aniso_label
_atom_site_aniso_U_11
_atom_site_aniso_U_22
_atom_site_aniso_U_33
_atom_site_aniso_U_23
_atom_site_aniso_U_13
_atom_site_aniso_U_12
Pb1 0.0093(3) 0.00788(19) 0.0170(2) 0.000 0.000 0.00464(13)
Pb2 0.00716(19) 0.0095(2) 0.0096(2) 0.000 0.000 0.00473(12)
Rh1 0.0026(2) 0.0026(2) 0.0056(3) 0.000 0.000 0.00130(12)
Rh2 0.0026(3) 0.0024(3) 0.0064(3) -0.00006(18) 0.000 0.00132(15)
Rh3 0.0030(4) 0.0030(4) 0.0079(6) 0.000 0.000 0.0015(2)
Rh4 0.0023(3) 0.0022(4) 0.0061(4) 0.000 -0.0004(3) 0.0011(2)
O1 0.006(2) 0.005(3) 0.005(2) 0.000 0.0011(19) 0.0025(14)
O2 0.004(2) 0.004(2) 0.011(3) -0.0005(19) -0.0005(19) 0.000(2)
O3 0.0071(19) 0.0048(19) 0.0092(18) 0.0030(16) 0.0035(16) 0.0031(16)
O4 0.006(3) 0.002(3) 0.006(2) 0.000 0.000 0.002(2)

loop_
_atom_type_symbol
_atom_type_description
_atom_type_scat_dispersion_real
_atom_type_scat_dispersion_imag
_atom_type_scat_source
O O 0.0106 0.0060 'International Tables Vol C Tables 4.2.6.8 and 6.1.1.4'
Rh Rh -1.1178 0.9187 'International Tables Vol C Tables 4.2.6.8 and 6.1.1.4'
Pb Pb -3.3944 10.1111 'International Tables Vol C Tables 4.2.6.8 and 6.1.1.4'

loop_
_geom_angle_atom_site_label_1
_geom_angle_atom_site_label_2
_geom_angle_atom_site_label_3
_geom_angle
_geom_angle_site_symmetry_1
_geom_angle_site_symmetry_3
O4 Pb1 O4 83.0(3) 3_665 8_665
O4 Pb1 O3 65.89(10) 3_665 .
O4 Pb1 O3 107.44(11) 8_665 .
O4 Pb1 O3 107.44(11) 3_665 9_765
O4 Pb1 O3 65.89(10) 8_665 9_765
O3 Pb1 O3 171.67(17) . 9_765
O4 Pb1 O3 107.44(11) 3_665 24_765
O4 Pb1 O3 65.89(10) 8_665 24_765
O3 Pb1 O3 64.62(17) . 24_765
O3 Pb1 O3 114.71(17) 9_765 24_765
O4 Pb1 O3 65.89(10) 3_665 16_556
O4 Pb1 O3 107.44(11) 8_665 16_556
O3 Pb1 O3 114.71(16) . 16_556
O3 Pb1 O3 64.62(17) 9_765 16_556
O3 Pb1 O3 171.67(17) 24_765 16_556
O4 Pb1 Pb2 41.49(14) 3_665 2_655
O4 Pb1 Pb2 41.49(14) 8_665 2_655
O3 Pb1 Pb2 85.84(9) . 2_655
O3 Pb1 Pb2 85.84(9) 9_765 2_655
O3 Pb1 Pb2 85.84(9) 24_765 2_655
O3 Pb1 Pb2 85.84(9) 16_556 2_655
O4 Pb1 Pb2 97.59(14) 3_665 .
O4 Pb1 Pb2 179.43(14) 8_665 .
O3 Pb1 Pb2 72.83(9) . .
O3 Pb1 Pb2 113.89(8) 9_765 .
O3 Pb1 Pb2 113.89(8) 24_765 .
O3 Pb1 Pb2 72.83(9) 16_556 .
Pb2 Pb1 Pb2 139.082(8) 2_655 .
O4 Pb1 Pb2 179.42(14) 3_665 3_765
O4 Pb1 Pb2 97.59(14) 8_665 3_765
O3 Pb1 Pb2 113.89(8) . 3_765
O3 Pb1 Pb2 72.83(9) 9_765 3_765
O3 Pb1 Pb2 72.83(9) 24_765 3_765
O3 Pb1 Pb2 113.89(8) 16_556 3_765
Pb2 Pb1 Pb2 139.082(8) 2_655 3_765
Pb2 Pb1 Pb2 81.836(17) . 3_765
O4 Pb2 O4 85.1(3) 2_655 9_655
O4 Pb2 O1 77.04(10) 2_655 .
O4 Pb2 O1 77.04(10) 9_655 .
O4 Pb2 O1 77.04(10) 2_655 16_556
O4 Pb2 O1 77.04(10) 9_655 16_556
O1 Pb2 O1 144.6(3) . 16_556
O4 Pb2 Pb1 42.55(13) 2_655 3_665
O4 Pb2 Pb1 42.55(13) 9_655 3_665
O1 Pb2 Pb1 72.28(13) . 3_665
O1 Pb2 Pb1 72.28(13) 16_556 3_665
O4 Pb2 Pb1 143.47(13) 2_655 2_645
O4 Pb2 Pb1 58.37(13) 9_655 2_645
O1 Pb2 Pb1 93.30(2) . 2_645
O1 Pb2 Pb1 93.31(2) 16_556 2_645
Pb1 Pb2 Pb1 100.918(8) 3_665 2_645
O4 Pb2 Pb1 58.37(13) 2_655 .
O4 Pb2 Pb1 143.47(13) 9_655 .
O1 Pb2 Pb1 93.30(2) . .
O1 Pb2 Pb1 93.30(2) 16_556 .
Pb1 Pb2 Pb1 100.918(8) 3_665 .
Pb1 Pb2 Pb1 158.164(17) 2_645 .
O3 Rh1 O3 101.98(14) . 3_665
O3 Rh1 O3 101.98(14) . 2_655
O3 Rh1 O3 101.99(14) 3_665 2_655
O3 Rh1 O4 88.93(17) . 2_655
O3 Rh1 O4 85.05(17) 3_665 2_655
O3 Rh1 O4 165.31(16) 2_655 2_655
O3 Rh1 O4 165.31(16) . .
O3 Rh1 O4 88.94(17) 3_665 .
O3 Rh1 O4 85.05(17) 2_655 .
O4 Rh1 O4 82.18(15) 2_655 .
O3 Rh1 O4 85.05(17) . 3_665
O3 Rh1 O4 165.31(16) 3_665 3_665
O3 Rh1 O4 88.93(17) 2_655 3_665
O4 Rh1 O4 82.18(16) 2_655 3_665
O4 Rh1 O4 82.18(15) . 3_665
O3 Rh1 Rh1 116.20(11) . 16_556
O3 Rh1 Rh1 116.20(11) 3_665 16_556
O3 Rh1 Rh1 116.20(11) 2_655 16_556
O4 Rh1 Rh1 49.37(10) 2_655 16_556
O4 Rh1 Rh1 49.37(10) . 16_556
O4 Rh1 Rh1 49.37(10) 3_665 16_556
O3 Rh2 O3 90.8(2) 15_545 23
O3 Rh2 O2 176.4(2) 15_545 .
O3 Rh2 O2 92.80(19) 23 .
O3 Rh2 O2 92.80(19) 15_545 14_665
O3 Rh2 O2 176.4(2) 23 14_665
O2 Rh2 O2 83.6(3) . 14_665
O3 Rh2 O1 84.37(19) 15_545 .
O3 Rh2 O1 96.73(16) 23 .
O2 Rh2 O1 95.57(19) . .
O2 Rh2 O1 83.26(16) 14_665 .
O3 Rh2 O1 96.73(16) 15_545 15_545
O3 Rh2 O1 84.37(19) 23 15_545
O2 Rh2 O1 83.26(16) . 15_545
O2 Rh2 O1 95.57(19) 14_665 15_545
O1 Rh2 O1 178.4(3) . 15_545
O3 Rh2 Rh4 93.02(12) 15_545 3_655
O3 Rh2 Rh4 41.88(11) 23 3_655
O2 Rh2 Rh4 89.39(13) . 3_655
O2 Rh2 Rh4 138.14(12) 14_665 3_655
O1 Rh2 Rh4 138.58(11) . 3_655
O1 Rh2 Rh4 42.57(16) 15_545 3_655
O3 Rh2 Rh4 41.88(11) 15_545 .
O3 Rh2 Rh4 93.02(12) 23 .
O2 Rh2 Rh4 138.14(12) . .
O2 Rh2 Rh4 89.39(13) 14_665 .
O1 Rh2 Rh4 42.57(16) . .
O1 Rh2 Rh4 138.58(11) 15_545 .
Rh4 Rh2 Rh4 120.99(2) 3_655 .
O3 Rh2 Rh3 134.62(12) 15_545 .
O3 Rh2 Rh3 134.62(12) 23 .
O2 Rh2 Rh3 41.82(16) . .
O2 Rh2 Rh3 41.82(16) 14_665 .
O1 Rh2 Rh3 89.22(14) . .
O1 Rh2 Rh3 89.22(14) 15_545 .
Rh4 Rh2 Rh3 119.506(10) 3_655 .
Rh4 Rh2 Rh3 119.505(10) . .
O3 Rh2 Rh2 87.39(11) 15_545 14_665
O3 Rh2 Rh2 138.41(11) 23 14_665
O2 Rh2 Rh2 90.19(13) . 14_665
O2 Rh2 Rh2 41.54(12) 14_665 14_665
O1 Rh2 Rh2 41.73(11) . 14_665
O1 Rh2 Rh2 137.11(16) 15_545 14_665
Rh4 Rh2 Rh2 179.506(10) 3_655 14_665
Rh4 Rh2 Rh2 59.506(10) . 14_665
Rh3 Rh2 Rh2 60.0 . 14_665
O3 Rh2 Rh2 138.41(11) 15_545 15_545
O3 Rh2 Rh2 87.39(11) 23 15_545
O2 Rh2 Rh2 41.54(12) . 15_545
O2 Rh2 Rh2 90.19(13) 14_665 15_545
O1 Rh2 Rh2 137.11(16) . 15_545
O1 Rh2 Rh2 41.73(11) 15_545 15_545
Rh4 Rh2 Rh2 59.506(10) 3_655 15_545
Rh4 Rh2 Rh2 179.505(10) . 15_545
Rh3 Rh2 Rh2 60.0 . 15_545
Rh2 Rh2 Rh2 120.0 14_665 15_545
O2 Rh3 O2 96.9(2) . 3_765
O2 Rh3 O2 83.1(2) . 15_545
O2 Rh3 O2 180.0 3_765 15_545
O2 Rh3 O2 180.0 . 13_755
O2 Rh3 O2 83.1(2) 3_765 13_755
O2 Rh3 O2 96.9(2) 15_545 13_755
O2 Rh3 O2 96.9(2) . 2_645
O2 Rh3 O2 96.9(2) 3_765 2_645
O2 Rh3 O2 83.1(2) 15_545 2_645
O2 Rh3 O2 83.1(2) 13_755 2_645
O2 Rh3 O2 83.1(2) . 14_665
O2 Rh3 O2 83.1(2) 3_765 14_665
O2 Rh3 O2 96.9(2) 15_545 14_665
O2 Rh3 O2 96.9(2) 13_755 14_665
O2 Rh3 O2 180.0 2_645 14_665
O2 Rh3 Rh2 138.43(10) . 13_755
O2 Rh3 Rh2 89.999(1) 3_765 13_755
O2 Rh3 Rh2 90.0 15_545 13_755
O2 Rh3 Rh2 41.57(10) 13_755 13_755
O2 Rh3 Rh2 41.57(10) 2_645 13_755
O2 Rh3 Rh2 138.43(10) 14_665 13_755
O2 Rh3 Rh2 138.43(10) . 3_765
O2 Rh3 Rh2 41.57(10) 3_765 3_765
O2 Rh3 Rh2 138.43(10) 15_545 3_765
O2 Rh3 Rh2 41.57(10) 13_755 3_765
O2 Rh3 Rh2 90.0 2_645 3_765
O2 Rh3 Rh2 90.0 14_665 3_765
Rh2 Rh3 Rh2 60.0 13_755 3_765
O2 Rh3 Rh2 90.0 . 14_665
O2 Rh3 Rh2 41.57(10) 3_765 14_665
O2 Rh3 Rh2 138.43(10) 15_545 14_665
O2 Rh3 Rh2 90.0 13_755 14_665
O2 Rh3 Rh2 138.43(10) 2_645 14_665
O2 Rh3 Rh2 41.57(10) 14_665 14_665
Rh2 Rh3 Rh2 120.0 13_755 14_665
Rh2 Rh3 Rh2 60.0 3_765 14_665
O2 Rh3 Rh2 41.57(10) . .
O2 Rh3 Rh2 90.0 3_765 .
O2 Rh3 Rh2 90.0 15_545 .
O2 Rh3 Rh2 138.43(10) 13_755 .
O2 Rh3 Rh2 138.43(10) 2_645 .
O2 Rh3 Rh2 41.57(10) 14_665 .
Rh2 Rh3 Rh2 180.0 13_755 .
Rh2 Rh3 Rh2 120.0 3_765 .
Rh2 Rh3 Rh2 60.0 14_665 .
O2 Rh3 Rh2 41.57(10) . 15_545
O2 Rh3 Rh2 138.43(10) 3_765 15_545
O2 Rh3 Rh2 41.57(10) 15_545 15_545
O2 Rh3 Rh2 138.43(10) 13_755 15_545
O2 Rh3 Rh2 90.0 2_645 15_545
O2 Rh3 Rh2 90.0 14_665 15_545
Rh2 Rh3 Rh2 120.0 13_755 15_545
Rh2 Rh3 Rh2 180.0 3_765 15_545
Rh2 Rh3 Rh2 120.0 14_665 15_545
Rh2 Rh3 Rh2 60.0 . 15_545
O2 Rh3 Rh2 90.0 . 2_645
O2 Rh3 Rh2 138.43(10) 3_765 2_645
O2 Rh3 Rh2 41.57(10) 15_545 2_645
O2 Rh3 Rh2 90.0 13_755 2_645
O2 Rh3 Rh2 41.57(10) 2_645 2_645
O2 Rh3 Rh2 138.43(10) 14_665 2_645
Rh2 Rh3 Rh2 60.0 13_755 2_645
Rh2 Rh3 Rh2 120.0 3_765 2_645
Rh2 Rh3 Rh2 180.000(1) 14_665 2_645
Rh2 Rh3 Rh2 120.0 . 2_645
Rh2 Rh3 Rh2 60.0 15_545 2_645
O3 Rh4 O3 180.0 3_665 15_545
O3 Rh4 O3 89.5(2) 3_665 10_665
O3 Rh4 O3 90.5(2) 15_545 10_665
O3 Rh4 O3 90.5(2) 3_665 22_545
O3 Rh4 O3 89.5(2) 15_545 22_545
O3 Rh4 O3 180.00(19) 10_665 22_545
O3 Rh4 O1 95.65(15) 3_665 .
O3 Rh4 O1 84.35(15) 15_545 .
O3 Rh4 O1 84.35(15) 10_665 .
O3 Rh4 O1 95.65(15) 22_545 .
O3 Rh4 O1 84.35(15) 3_665 13_655
O3 Rh4 O1 95.65(15) 15_545 13_655
O3 Rh4 O1 95.65(15) 10_665 13_655
O3 Rh4 O1 84.35(15) 22_545 13_655
O1 Rh4 O1 180.0 . 13_655
O3 Rh4 Rh2 138.23(11) 3_665 .
O3 Rh4 Rh2 41.77(11) 15_545 .
O3 Rh4 Rh2 88.56(11) 10_665 .
O3 Rh4 Rh2 91.44(11) 22_545 .
O1 Rh4 Rh2 42.66(10) . .
O1 Rh4 Rh2 137.35(10) 13_655 .
O3 Rh4 Rh2 91.44(11) 3_665 14_665
O3 Rh4 Rh2 88.56(11) 15_545 14_665
O3 Rh4 Rh2 41.77(11) 10_665 14_665
O3 Rh4 Rh2 138.23(11) 22_545 14_665
O1 Rh4 Rh2 42.66(10) . 14_665
O1 Rh4 Rh2 137.34(10) 13_655 14_665
Rh2 Rh4 Rh2 60.99(2) . 14_665
O3 Rh4 Rh2 88.56(11) 3_665 2_545
O3 Rh4 Rh2 91.44(11) 15_545 2_545
O3 Rh4 Rh2 138.23(11) 10_665 2_545
O3 Rh4 Rh2 41.77(11) 22_545 2_545
O1 Rh4 Rh2 137.34(10) . 2_545
O1 Rh4 Rh2 42.66(10) 13_655 2_545
Rh2 Rh4 Rh2 119.01(2) . 2_545
Rh2 Rh4 Rh2 180.0 14_665 2_545
O3 Rh4 Rh2 41.77(11) 3_665 13_655
O3 Rh4 Rh2 138.23(11) 15_545 13_655
O3 Rh4 Rh2 91.44(11) 10_665 13_655
O3 Rh4 Rh2 88.56(11) 22_545 13_655
O1 Rh4 Rh2 137.34(10) . 13_655
O1 Rh4 Rh2 42.65(10) 13_655 13_655
Rh2 Rh4 Rh2 180.0 . 13_655
Rh2 Rh4 Rh2 119.01(2) 14_665 13_655
Rh2 Rh4 Rh2 60.99(2) 2_545 13_655
Rh4 O1 Rh2 94.77(19) . .
Rh4 O1 Rh2 94.77(19) . 14_665
Rh2 O1 Rh2 96.5(2) . 14_665
Rh4 O1 Pb2 139.1(3) . .
Rh2 O1 Pb2 111.67(18) . .
Rh2 O1 Pb2 111.67(18) 14_665 .
Rh2 O2 Rh2 96.9(2) . 15_545
Rh2 O2 Rh3 96.6(2) . .
Rh2 O2 Rh3 96.6(2) 15_545 .
Rh2 O3 Rh4 96.35(16) 14_665 2_655
Rh2 O3 Rh1 125.2(2) 14_665 .
Rh4 O3 Rh1 126.5(2) 2_655 .
Rh2 O3 Pb1 114.98(17) 14_665 .
Rh4 O3 Pb1 96.36(16) 2_655 .
Rh1 O3 Pb1 94.43(15) . .
Rh1 O4 Rh1 81.3(2) 16_556 .
Rh1 O4 Pb2 135.35(14) 16_556 3_665
Rh1 O4 Pb2 135.35(14) . 3_665
Rh1 O4 Pb1 100.90(19) 16_556 2_655
Rh1 O4 Pb1 100.90(19) . 2_655
Pb2 O4 Pb1 96.0(2) 3_665 2_655

loop_
_geom_bond_atom_site_label_1
_geom_bond_atom_site_label_2
_geom_bond_distance
_geom_bond_site_symmetry_2
Pb1 O4 2.403(5) 3_665
Pb1 O4 2.403(5) 8_665
Pb1 O3 2.654(4) .
Pb1 O3 2.654(4) 9_765
Pb1 O3 2.654(4) 24_765
Pb1 O3 2.654(4) 16_556
Pb1 Pb2 3.5346(6) 2_655
Pb1 Pb2 3.6078(4) .
Pb1 Pb2 3.6078(4) 3_765
Pb2 O4 2.355(6) 2_655
Pb2 O4 2.355(6) 9_655
Pb2 O1 2.382(5) .
Pb2 O1 2.382(5) 16_556
Pb2 Pb1 3.5346(6) 3_665
Pb2 Pb1 3.6078(4) 2_645
Rh1 O3 2.014(4) .
Rh1 O3 2.014(4) 3_665
Rh1 O3 2.014(4) 2_655
Rh1 O4 2.067(4) 2_655
Rh1 O4 2.067(4) .
Rh1 O4 2.067(4) 3_665
Rh1 Rh1 2.6919(14) 16_556
Rh2 O3 1.993(4) 15_545
Rh2 O3 1.993(4) 23
Rh2 O2 2.016(4) .
Rh2 O2 2.016(4) 14_665
Rh2 O1 2.022(4) .
Rh2 O1 2.022(4) 15_545
Rh2 Rh4 2.9741(3) 3_655
Rh2 Rh4 2.9741(3) .
Rh2 Rh3 3.0185(6) .
Rh2 Rh2 3.0185(6) 14_665
Rh2 Rh2 3.0185(6) 15_545
Rh3 O2 2.026(5) .
Rh3 O2 2.026(5) 3_765
Rh3 O2 2.026(5) 15_545
Rh3 O2 2.026(5) 13_755
Rh3 O2 2.026(5) 2_645
Rh3 O2 2.026(5) 14_665
Rh3 Rh2 3.0185(6) 13_755
Rh3 Rh2 3.0185(6) 3_765
Rh3 Rh2 3.0185(6) 14_665
Rh3 Rh2 3.0185(6) 15_545
Rh3 Rh2 3.0185(6) 2_645
Rh4 O3 1.998(4) 3_665
Rh4 O3 1.998(4) 15_545
Rh4 O3 1.998(4) 10_665
Rh4 O3 1.998(4) 22_545
Rh4 O1 2.019(6) .
Rh4 O1 2.019(6) 13_655
Rh4 Rh2 2.9742(3) 14_665
Rh4 Rh2 2.9742(3) 2_545
Rh4 Rh2 2.9742(3) 13_655
O1 Rh2 2.022(4) 14_665
O2 Rh2 2.016(4) 15_545
O3 Rh2 1.993(4) 14_665
O3 Rh4 1.998(4) 2_655
O4 Rh1 2.067(4) 16_556
O4 Pb2 2.354(6) 3_665
O4 Pb1 2.403(5) 2_655
